data_7026195
loop_
_publ_author_name
'Hashimoto, Hisako'
'Suzuki, Toshinori'
'Tobita, Hiromi'

_publ_section_title
;
 Synthesis of \h(2)-cyclooctene iridium and rhodium complexes supported by
 a novel P,N-chelate ligand and their reactivity toward hydrosilanes:
 facile Cl migration from metal to silicon via silylene complex
 intermediates and formation of a base-stabilised silylene complex.
;
_journal_issue 39
_journal_name_full 'Dalton transactions (Cambridge, England : 2003)'
_journal_page_first 9386
_journal_page_last 9400
_journal_paper_doi 10.1039/c0dt00264j
_journal_volume 39
_journal_year 2010
_chemical_formula_moiety 'C51 H82 Cl2 Ir2 N2 P2 Si'
_chemical_formula_sum 'C51 H86 Cl2 Ir2 N2 P2 Si'
_chemical_formula_weight 1272.55
_chemical_name_systematic
;
?
;
_space_group_IT_number 4
_symmetry_cell_setting monoclinic
_symmetry_space_group_name_Hall 'P 2yb'
_symmetry_space_group_name_H-M 'P 1 21 1'
_atom_sites_solution_hydrogens 'no H-Atom'
_atom_sites_solution_primary direct
_atom_sites_solution_secondary difmap
_audit_creation_method SHELXL-97
_cell_angle_alpha 90.00
_cell_angle_beta 108.567(3)
_cell_angle_gamma 90.00
_cell_formula_units_Z 2
_cell_length_a 14.6736(9)
_cell_length_b 10.0455(7)
_cell_length_c 19.8282(14)
_cell_measurement_reflns_used 12190
_cell_measurement_temperature 150(2)
_cell_measurement_theta_max 27.48
_cell_measurement_theta_min 1.08
_cell_volume 2770.6(3)
_computing_cell_refinement PROCESS-AUTO
_computing_data_collection PROCESS-AUTO
_computing_data_reduction 'teXsan Ver. 1.11'
_computing_molecular_graphics ORTEP
_computing_structure_refinement 'SHELXL-97 (Sheldrick, 1997)'
_computing_structure_solution 'SHELXS-97 (Sheldrick, 1990)'
_diffrn_ambient_temperature 150(2)
_diffrn_detector_area_resol_mean 10.00
_diffrn_measured_fraction_theta_full 0.994
_diffrn_measured_fraction_theta_max 0.994
_diffrn_measurement_device_type 'Rigaku RAXIS-RAPID Imaging Plate'
_diffrn_measurement_method \w
_diffrn_radiation_monochromator graphite
_diffrn_radiation_source 'fine-focus sealed tube'
_diffrn_radiation_type MoK\a
_diffrn_radiation_wavelength 0.71069
_diffrn_reflns_av_R_equivalents 0.1045
_diffrn_reflns_av_sigmaI/netI 0.1007
_diffrn_reflns_limit_h_max 19
_diffrn_reflns_limit_h_min -19
_diffrn_reflns_limit_k_max 12
_diffrn_reflns_limit_k_min -13
_diffrn_reflns_limit_l_max 25
_diffrn_reflns_limit_l_min -25
_diffrn_reflns_number 24195
_diffrn_reflns_theta_full 27.48
_diffrn_reflns_theta_max 27.48
_diffrn_reflns_theta_min 1.08
_exptl_absorpt_coefficient_mu 5.007
_exptl_absorpt_correction_T_max 0.6089
_exptl_absorpt_correction_T_min 0.5622
_exptl_absorpt_correction_type integration
_exptl_absorpt_process_details 'NUMABS (Higashi, 1999)'
_exptl_crystal_colour yellow
_exptl_crystal_density_diffrn 1.525
_exptl_crystal_density_method 'not measured'
_exptl_crystal_description block
_exptl_crystal_F_000 1276
_exptl_crystal_size_max 0.13
_exptl_crystal_size_mid 0.12
_exptl_crystal_size_min 0.11
_refine_diff_density_max 2.447
_refine_diff_density_min -3.511
_refine_diff_density_rms 0.502
_refine_ls_abs_structure_details 'Flack H D (1983), Acta Cryst. A39, 876-881'
_refine_ls_abs_structure_Flack 0.47(2)
_refine_ls_extinction_method none
_refine_ls_goodness_of_fit_ref 1.102
_refine_ls_hydrogen_treatment constr
_refine_ls_matrix_type full
_refine_ls_number_parameters 234
_refine_ls_number_reflns 12190
_refine_ls_number_restraints 13
_refine_ls_restrained_S_all 1.104
_refine_ls_R_factor_all 0.1278
_refine_ls_R_factor_gt 0.0896
_refine_ls_shift/su_max 0.001
_refine_ls_shift/su_mean 0.000
_refine_ls_structure_factor_coef Fsqd
_refine_ls_weighting_details 'calc w=1/[\s^2^(Fo^2^)+(0.0769P)^2^+123.4034P] where P=(Fo^2^+2Fc^2^)/3'
_refine_ls_weighting_scheme calc
_refine_ls_wR_factor_gt 0.2060
_refine_ls_wR_factor_ref 0.2353
_reflns_number_gt 9069
_reflns_number_total 12190
_reflns_threshold_expression >2sigma(I)
_cod_data_source_file c0dt00264j.txt
_cod_data_source_block (PcyN-P,N)2Ir2H2(m-Cl)(m-H)(m-SiClMes)-(5)
_cod_original_sg_symbol_H-M 'P 21'
_cod_database_code 7026195

loop_
_symmetry_equiv_pos_as_xyz
'x, y, z'
'-x, y+1/2, -z'

loop_
_atom_site_label
_atom_site_type_symbol
_atom_site_fract_x
_atom_site_fract_y
_atom_site_fract_z
_atom_site_U_iso_or_equiv
_atom_site_adp_type
_atom_site_occupancy
_atom_site_symmetry_multiplicity
_atom_site_calc_flag
_atom_site_refinement_flags
Ir1 Ir 0.94602(4) 0.482(3) 0.76270(3) 0.01659(16) Uani 1 1 d D
Ir2 Ir 1.12199(4) 0.482(3) 0.87825(3) 0.01977(17) Uani 1 1 d D
Cl1 Cl 1.0016(4) 0.300(3) 0.8555(3) 0.0283(11) Uani 1 1 d .
Cl2 Cl 1.1291(4) 0.701(3) 0.7369(3) 0.0323(12) Uani 1 1 d .
P1 P 0.8547(4) 0.391(3) 0.6632(3) 0.0248(12) Uani 1 1 d D
P2 P 1.2654(4) 0.407(3) 0.9325(3) 0.0203(11) Uani 1 1 d D
Si1 Si 1.1012(3) 0.471(3) 0.7587(3) 0.0228(11) Uiso 1 1 d .
N1 N 0.7976(14) 0.521(3) 0.7801(9) 0.031(5) Uiso 1 1 d D
N2 N 1.1252(15) 0.544(3) 0.9980(12) 0.042(5) Uiso 1 1 d D
C1 C 0.7289(9) 0.415(3) 0.6604(7) 0.041(6) Uiso 1 1 d GD
C2 C 0.7154(8) 0.471(3) 0.7206(6) 0.021(4) Uiso 1 1 d G
C3 C 0.6234(9) 0.505(3) 0.7203(6) 0.034(6) Uiso 1 1 d G
C4 C 0.5450(7) 0.483(4) 0.6599(8) 0.050(6) Uiso 1 1 d G
C5 C 0.5585(9) 0.426(4) 0.5998(7) 0.051(7) Uiso 1 1 d G
C6 C 0.6505(12) 0.393(3) 0.6000(6) 0.036(6) Uiso 1 1 d G
C7 C 0.470(2) 0.393(4) 0.5333(17) 0.052(8) Uiso 1 1 d .
C8 C 0.8608(16) 0.446(4) 0.5750(12) 0.031(5) Uiso 1 1 d .
C9 C 0.8497(19) 0.595(4) 0.5681(14) 0.035(6) Uiso 1 1 d .
C10 C 0.853(2) 0.631(4) 0.4924(17) 0.051(7) Uiso 1 1 d .
C11 C 0.948(2) 0.582(4) 0.4777(16) 0.043(7) Uiso 1 1 d .
C12 C 0.960(2) 0.431(4) 0.4912(15) 0.037(6) Uiso 1 1 d .
C13 C 0.9598(18) 0.404(4) 0.5664(13) 0.032(5) Uiso 1 1 d .
C14 C 0.8587(18) 0.201(4) 0.6602(13) 0.031(5) Uiso 1 1 d .
C15 C 0.8061(17) 0.137(4) 0.5864(13) 0.032(5) Uiso 1 1 d .
C16 C 0.8300(17) -0.020(6) 0.5932(12) 0.047(5) Uiso 1 1 d .
C17 C 0.795(2) -0.073(4) 0.6495(17) 0.053(8) Uiso 1 1 d .
C18 C 0.8476(16) -0.012(4) 0.7218(12) 0.045(5) Uiso 1 1 d D
C19 C 0.8262(18) 0.142(4) 0.7167(13) 0.033(5) Uiso 1 1 d D
C20 C 0.790(2) 0.664(4) 0.7983(17) 0.053(8) Uiso 1 1 d D
C21 C 0.790(2) 0.520(4) 0.8505(11) 0.044(7) Uiso 1 1 d D
C22 C 1.2922(9) 0.449(3) 1.0277(5) 0.016(4) Uiso 1 1 d GD
C23 C 1.2209(7) 0.511(3) 1.0486(7) 0.029(5) Uiso 1 1 d G
C24 C 1.2402(10) 0.553(3) 1.1185(8) 0.043(7) Uiso 1 1 d G
C25 C 1.3308(11) 0.533(3) 1.1676(6) 0.042(6) Uiso 1 1 d G
C26 C 1.4021(8) 0.471(3) 1.1468(7) 0.037(5) Uiso 1 1 d G
C27 C 1.3827(8) 0.428(3) 1.0769(7) 0.040(6) Uiso 1 1 d G
C28 C 1.498(2) 0.444(4) 1.2037(16) 0.049(7) Uiso 1 1 d .
C29 C 1.3752(13) 0.462(3) 0.9132(8) 0.023(4) Uiso 1 1 d D
C30 C 1.3678(16) 0.412(4) 0.8363(10) 0.025(5) Uiso 1 1 d D
C31 C 1.4587(13) 0.455(3) 0.8203(10) 0.022(5) Uiso 1 1 d .
C32 C 1.4734(17) 0.604(4) 0.8241(13) 0.030(5) Uiso 1 1 d .
C33 C 1.4751(17) 0.657(4) 0.8978(12) 0.029(5) Uiso 1 1 d .
C34 C 1.3834(18) 0.618(3) 0.9151(13) 0.033(5) Uiso 1 1 d D
C35 C 1.2679(16) 0.219(4) 0.9317(12) 0.025(5) Uiso 1 1 d .
C36 C 1.3691(18) 0.150(4) 0.9562(14) 0.035(6) Uiso 1 1 d D
C37 C 1.3561(14) -0.003(4) 0.9382(10) 0.034(5) Uiso 1 1 d D
C38 C 1.2897(16) -0.057(4) 0.9786(14) 0.051(8) Uiso 1 1 d D
C39 C 1.1912(17) 0.010(4) 0.9544(14) 0.048(7) Uiso 1 1 d D
C40 C 1.2078(18) 0.163(4) 0.9714(14) 0.035(6) Uiso 1 1 d D
C41 C 1.100(3) 0.687(4) 0.9973(19) 0.059(9) Uiso 1 1 d D
C42 C 1.0534(15) 0.455(4) 1.0147(12) 0.034(6) Uiso 1 1 d D
C43 C 1.1629(10) 0.384(3) 0.7045(8) 0.022(4) Uiso 1 1 d G
C44 C 1.2204(11) 0.428(3) 0.6653(8) 0.027(5) Uiso 1 1 d G
C45 C 1.2736(12) 0.338(3) 0.6403(9) 0.040(6) Uiso 1 1 d G
C46 C 1.2693(12) 0.203(3) 0.6545(10) 0.047(7) Uiso 1 1 d G
C47 C 1.2118(13) 0.159(3) 0.6936(9) 0.037(6) Uiso 1 1 d G
C48 C 1.1586(11) 0.249(3) 0.7187(8) 0.029(5) Uiso 1 1 d G
C49 C 1.2313(17) 0.571(4) 0.6415(13) 0.029(5) Uiso 1 1 d .
C50 C 1.333(3) 0.108(5) 0.6286(19) 0.060(9) Uiso 1 1 d .
C51 C 1.1034 0.1890 0.7577 0.059(9) Uiso 1 1 d .

loop_
_atom_site_aniso_label
_atom_site_aniso_U_11
_atom_site_aniso_U_22
_atom_site_aniso_U_33
_atom_site_aniso_U_23
_atom_site_aniso_U_13
_atom_site_aniso_U_12
Ir1 0.0165(3) 0.0178(3) 0.0182(3) -0.0011(6) 0.0094(2) -0.0070(6)
Ir2 0.0160(3) 0.0276(4) 0.0187(3) -0.0046(7) 0.0097(2) -0.0024(6)
Cl1 0.024(3) 0.036(3) 0.026(3) 0.005(2) 0.010(2) -0.003(2)
Cl2 0.034(3) 0.035(3) 0.032(3) 0.002(2) 0.017(3) -0.003(2)
P1 0.019(3) 0.033(3) 0.026(3) 0.007(2) 0.013(2) 0.004(2)
P2 0.026(3) 0.020(3) 0.022(3) -0.006(2) 0.017(2) -0.002(2)

loop_
_atom_type_symbol
_atom_type_description
_atom_type_scat_dispersion_real
_atom_type_scat_dispersion_imag
_atom_type_scat_source
C C 0.0033 0.0016 'International Tables Vol C Tables 4.2.6.8 and 6.1.1.4'
H H 0.0000 0.0000 'International Tables Vol C Tables 4.2.6.8 and 6.1.1.4'
Cl Cl 0.1484 0.1585 'International Tables Vol C Tables 4.2.6.8 and 6.1.1.4'
Ir Ir -1.4442 7.9887 'International Tables Vol C Tables 4.2.6.8 and 6.1.1.4'
N N 0.0061 0.0033 'International Tables Vol C Tables 4.2.6.8 and 6.1.1.4'
P P 0.1023 0.0942 'International Tables Vol C Tables 4.2.6.8 and 6.1.1.4'
Si Si 0.0817 0.0704 'International Tables Vol C Tables 4.2.6.8 and 6.1.1.4'

loop_
_geom_angle_atom_site_label_1
_geom_angle_atom_site_label_2
_geom_angle_atom_site_label_3
_geom_angle
P1 Ir1 Si1 106.0(2)
P1 Ir1 N1 82.7(5)
Si1 Ir1 N1 170.7(5)
P1 Ir1 Cl1 108.3(2)
Si1 Ir1 Cl1 84.0(2)
N1 Ir1 Cl1 96.5(4)
P1 Ir1 Ir2 148.94(16)
Si1 Ir1 Ir2 51.44(12)
N1 Ir1 Ir2 121.8(4)
Cl1 Ir1 Ir2 54.39(13)
P2 Ir2 Si1 106.5(2)
P2 Ir2 N2 83.7(5)
Si1 Ir2 N2 166.5(5)
P2 Ir2 Cl1 110.9(2)
Si1 Ir2 Cl1 85.6(2)
N2 Ir2 Cl1 99.0(4)
P2 Ir2 Ir1 152.22(14)
Si1 Ir2 Ir1 51.84(12)
N2 Ir2 Ir1 120.9(5)
Cl1 Ir2 Ir1 56.31(13)
Ir2 Cl1 Ir1 69.30(15)
C1 P1 C8 106.3(9)
C1 P1 C14 99.7(9)
C8 P1 C14 104.8(10)
C1 P1 Ir1 107.0(5)
C8 P1 Ir1 121.4(7)
C14 P1 Ir1 115.2(8)
C22 P2 C29 103.1(7)
C22 P2 C35 103.7(8)
C29 P2 C35 106.0(9)
C22 P2 Ir2 106.6(5)
C29 P2 Ir2 124.3(6)
C35 P2 Ir2 111.2(7)
C43 Si1 Ir2 134.6(6)
C43 Si1 Ir1 136.2(6)
Ir2 Si1 Ir1 76.72(15)
C43 Si1 Cl2 102.0(5)
Ir2 Si1 Cl2 99.5(3)
Ir1 Si1 Cl2 100.6(3)
C21 N1 C2 118.3(17)
C21 N1 C20 74.8(18)
C2 N1 C20 114.3(18)
C21 N1 Ir1 120.5(15)
C2 N1 Ir1 112.6(10)
C20 N1 Ir1 110.1(16)
C23 N2 C41 113(2)
C23 N2 C42 107.5(16)
C41 N2 C42 113(2)
C23 N2 Ir2 108.8(12)
C41 N2 Ir2 108.0(17)
C42 N2 Ir2 105.4(14)
C2 C1 C6 120.0
C2 C1 P1 116.2(8)
C6 C1 P1 123.4(8)
C3 C2 C1 120.0
C3 C2 N1 117.6(11)
C1 C2 N1 121.3(11)
C2 C3 C4 120.0
C5 C4 C3 120.0
C4 C5 C6 120.0
C4 C5 C7 120.3(16)
C6 C5 C7 119.6(16)
C5 C6 C1 120.0
C9 C8 C13 110(2)
C9 C8 P1 110.1(17)
C13 C8 P1 110.0(15)
C8 C9 C10 106(2)
C9 C10 C11 114(2)
C12 C11 C10 109(3)
C13 C12 C11 108(2)
C12 C13 C8 110(2)
C19 C14 C15 111(2)
C19 C14 P1 111.0(17)
C15 C14 P1 115.5(17)
C14 C15 C16 107.2(19)
C17 C16 C15 107(3)
C16 C17 C18 112(3)
C17 C18 C19 108(2)
C14 C19 C18 110(2)
C23 C22 C27 120.0
C23 C22 P2 118.0(8)
C27 C22 P2 121.8(8)
C22 C23 C24 120.0
C22 C23 N2 122.7(12)
C24 C23 N2 117.2(12)
C25 C24 C23 120.0
C24 C25 C26 120.0
C27 C26 C25 120.0
C27 C26 C28 122.1(15)
C25 C26 C28 117.8(15)
C26 C27 C22 120.0
C34 C29 C30 109.0(17)
C34 C29 P2 111.0(14)
C30 C29 P2 107.8(13)
C31 C30 C29 108.3(16)
C32 C31 C30 112.9(18)
C31 C32 C33 110.2(19)
C34 C33 C32 111.7(19)
C33 C34 C29 108.3(18)
C40 C35 C36 109.8(19)
C40 C35 P2 111.1(16)
C36 C35 P2 117.2(15)
C35 C36 C37 109.0(19)
C38 C37 C36 106.1(19)
C39 C38 C37 112(2)
C38 C39 C40 107(2)
C35 C40 C39 110(2)
C44 C43 C48 120.0
C44 C43 Si1 132.7(9)
C48 C43 Si1 106.4(9)
C45 C44 C43 120.0
C45 C44 C49 112.1(13)
C43 C44 C49 127.9(13)
C44 C45 C46 120.0
C45 C46 C47 120.0
C45 C46 C50 117.7(17)
C47 C46 C50 122.2(17)
C46 C47 C48 120.0
C47 C48 C43 120.0
C47 C48 C51 113.4(14)
C43 C48 C51 126.6(14)

loop_
_geom_bond_atom_site_label_1
_geom_bond_atom_site_label_2
_geom_bond_distance
Ir1 P1 2.198(6)
Ir1 Si1 2.306(5)
Ir1 N1 2.345(19)
Ir1 Cl1 2.539(6)
Ir1 Ir2 2.8547(9)
Ir2 P2 2.170(6)
Ir2 Si1 2.294(5)
Ir2 N2 2.44(2)
Ir2 Cl1 2.481(6)
Cl2 Si1 2.409(11)
P1 C1 1.844(12)
P1 C8 1.86(2)
P1 C14 1.92(3)
P2 C22 1.851(11)
P2 C29 1.856(19)
P2 C35 1.89(2)
Si1 C43 1.831(13)
N1 C21 1.436(17)
N1 C2 1.48(2)
N1 C20 1.490(18)
N2 C23 1.48(2)
N2 C41 1.480(18)
N2 C42 1.498(17)
C1 C2 1.3900
C1 C6 1.3900
C2 C3 1.3900
C3 C4 1.3900
C4 C5 1.3900
C5 C6 1.3900
C5 C7 1.56(3)
C8 C9 1.51(4)
C8 C13 1.57(3)
C9 C10 1.56(4)
C10 C11 1.59(4)
C11 C12 1.54(4)
C12 C13 1.52(4)
C14 C19 1.47(3)
C14 C15 1.56(3)
C15 C16 1.61(6)
C16 C17 1.47(4)
C17 C18 1.52(4)
C18 C19 1.577(19)
C22 C23 1.3900
C22 C27 1.3900
C23 C24 1.3900
C24 C25 1.3900
C25 C26 1.3900
C26 C27 1.3900
C26 C28 1.52(3)
C29 C34 1.566(17)
C29 C30 1.578(16)
C30 C31 1.53(3)
C31 C32 1.52(3)
C32 C33 1.55(3)
C33 C34 1.54(3)
C35 C40 1.47(3)
C35 C36 1.57(3)
C36 C37 1.572(18)
C37 C38 1.545(18)
C38 C39 1.526(18)
C39 C40 1.579(18)
C43 C44 1.3900
C43 C48 1.3900
C44 C45 1.3900
C44 C49 1.53(3)
C45 C46 1.3900
C46 C47 1.3900
C46 C50 1.54(4)
C47 C48 1.3900
C48 C51 1.421(16)

loop_
_geom_torsion_atom_site_label_1
_geom_torsion_atom_site_label_2
_geom_torsion_atom_site_label_3
_geom_torsion_atom_site_label_4
_geom_torsion
P1 Ir1 Ir2 P2 5.8(5)
Si1 Ir1 Ir2 P2 -44.3(4)
N1 Ir1 Ir2 P2 143.4(5)
Cl1 Ir1 Ir2 P2 69.7(4)
P1 Ir1 Ir2 Si1 50.1(4)
N1 Ir1 Ir2 Si1 -172.2(5)
Cl1 Ir1 Ir2 Si1 114.1(3)
P1 Ir1 Ir2 N2 -143.7(5)
Si1 Ir1 Ir2 N2 166.2(5)
N1 Ir1 Ir2 N2 -6.0(6)
Cl1 Ir1 Ir2 N2 -79.7(5)
P1 Ir1 Ir2 Cl1 -63.9(3)
Si1 Ir1 Ir2 Cl1 -114.1(3)
N1 Ir1 Ir2 Cl1 73.7(5)
P2 Ir2 Cl1 Ir1 -152.10(16)
Si1 Ir2 Cl1 Ir1 -46.1(2)
N2 Ir2 Cl1 Ir1 121.2(5)
P1 Ir1 Cl1 Ir2 150.77(17)
Si1 Ir1 Cl1 Ir2 45.9(2)
N1 Ir1 Cl1 Ir2 -124.8(4)
Si1 Ir1 P1 C1 -174.1(5)
N1 Ir1 P1 C1 2.6(5)
Cl1 Ir1 P1 C1 97.0(5)
Ir2 Ir1 P1 C1 147.3(5)
Si1 Ir1 P1 C8 -52.1(9)
N1 Ir1 P1 C8 124.6(10)
Cl1 Ir1 P1 C8 -141.0(9)
Ir2 Ir1 P1 C8 -90.7(9)
Si1 Ir1 P1 C14 76.2(9)
N1 Ir1 P1 C14 -107.2(10)
Cl1 Ir1 P1 C14 -12.7(9)
Ir2 Ir1 P1 C14 37.6(10)
Si1 Ir2 P2 C22 168.2(5)
N2 Ir2 P2 C22 -2.9(5)
Cl1 Ir2 P2 C22 -100.2(4)
Ir1 Ir2 P2 C22 -156.9(4)
Si1 Ir2 P2 C29 49.0(7)
N2 Ir2 P2 C29 -122.1(8)
Cl1 Ir2 P2 C29 140.6(7)
Ir1 Ir2 P2 C29 83.9(8)
Si1 Ir2 P2 C35 -79.5(8)
N2 Ir2 P2 C35 109.4(9)
Cl1 Ir2 P2 C35 12.1(8)
Ir1 Ir2 P2 C35 -44.5(9)
P2 Ir2 Si1 C43 16.3(9)
N2 Ir2 Si1 C43 155(2)
Cl1 Ir2 Si1 C43 -94.2(8)
Ir1 Ir2 Si1 C43 -143.9(9)
P2 Ir2 Si1 Ir1 160.1(2)
N2 Ir2 Si1 Ir1 -61(2)
Cl1 Ir2 Si1 Ir1 49.6(2)
P2 Ir2 Si1 Cl2 -101.1(3)
N2 Ir2 Si1 Cl2 37(2)
Cl1 Ir2 Si1 Cl2 148.4(3)
Ir1 Ir2 Si1 Cl2 98.8(3)
P1 Ir1 Si1 C43 -13.0(9)
N1 Ir1 Si1 C43 -172(3)
Cl1 Ir1 Si1 C43 94.4(9)
Ir2 Ir1 Si1 C43 142.6(10)
P1 Ir1 Si1 Ir2 -155.7(2)
N1 Ir1 Si1 Ir2 46(3)
Cl1 Ir1 Si1 Ir2 -48.3(2)
P1 Ir1 Si1 Cl2 107.0(3)
N1 Ir1 Si1 Cl2 -52(3)
Cl1 Ir1 Si1 Cl2 -145.6(3)
Ir2 Ir1 Si1 Cl2 -97.4(3)
P1 Ir1 N1 C21 147.1(16)
Si1 Ir1 N1 C21 -53(3)
Cl1 Ir1 N1 C21 39.4(16)
Ir2 Ir1 N1 C21 -12.4(17)
P1 Ir1 N1 C2 -0.2(9)
Si1 Ir1 N1 C2 159(2)
Cl1 Ir1 N1 C2 -108.0(10)
Ir2 Ir1 N1 C2 -159.7(8)
P1 Ir1 N1 C20 -129.1(16)
Si1 Ir1 N1 C20 30(4)
Cl1 Ir1 N1 C20 123.2(16)
Ir2 Ir1 N1 C20 71.4(16)
P2 Ir2 N2 C23 3.5(9)
Si1 Ir2 N2 C23 -136.8(18)
Cl1 Ir2 N2 C23 113.8(9)
Ir1 Ir2 N2 C23 169.7(8)
P2 Ir2 N2 C41 127.2(18)
Si1 Ir2 N2 C41 -13(3)
Cl1 Ir2 N2 C41 -122.6(18)
Ir1 Ir2 N2 C41 -66.6(18)
P2 Ir2 N2 C42 -111.6(14)
Si1 Ir2 N2 C42 108.1(19)
Cl1 Ir2 N2 C42 -1.3(14)
Ir1 Ir2 N2 C42 54.7(15)
C8 P1 C1 C2 -136.4(11)
C14 P1 C1 C2 114.9(11)
Ir1 P1 C1 C2 -5.3(9)
C8 P1 C1 C6 36.8(13)
C14 P1 C1 C6 -71.8(12)
Ir1 P1 C1 C6 167.9(9)
C6 C1 C2 C3 0.0
P1 C1 C2 C3 173.5(12)
C6 C1 C2 N1 -167.7(15)
P1 C1 C2 N1 5.8(15)
C21 N1 C2 C3 40.6(19)
C20 N1 C2 C3 -45(2)
Ir1 N1 C2 C3 -171.3(9)
C21 N1 C2 C1 -151.5(16)
C20 N1 C2 C1 123.3(19)
Ir1 N1 C2 C1 -3.3(16)
C1 C2 C3 C4 0.0
N1 C2 C3 C4 168.1(14)
C2 C3 C4 C5 0.0
C3 C4 C5 C6 0.0
C3 C4 C5 C7 176(2)
C4 C5 C6 C1 0.0
C7 C5 C6 C1 -176(2)
C2 C1 C6 C5 0.0
P1 C1 C6 C5 -173.0(13)
C1 P1 C8 C9 70.2(18)
C14 P1 C8 C9 175.1(17)
Ir1 P1 C8 C9 -52.1(19)
C1 P1 C8 C13 -168.8(14)
C14 P1 C8 C13 -63.9(17)
Ir1 P1 C8 C13 68.8(17)
C13 C8 C9 C10 60(3)
P1 C8 C9 C10 -178.5(17)
C8 C9 C10 C11 -57(3)
C9 C10 C11 C12 55(3)
C10 C11 C12 C13 -56(3)
C11 C12 C13 C8 62(3)
C9 C8 C13 C12 -67(3)
P1 C8 C13 C12 172.3(17)
C1 P1 C14 C19 -53.5(18)
C8 P1 C14 C19 -163.3(17)
Ir1 P1 C14 C19 60.6(18)
C1 P1 C14 C15 74.5(18)
C8 P1 C14 C15 -35(2)
Ir1 P1 C14 C15 -171.5(15)
C19 C14 C15 C16 -60(3)
P1 C14 C15 C16 172.6(16)
C14 C15 C16 C17 60(3)
C15 C16 C17 C18 -64(3)
C16 C17 C18 C19 63(3)
C15 C14 C19 C18 60(3)
P1 C14 C19 C18 -169.9(16)
C17 C18 C19 C14 -59(3)
C29 P2 C22 C23 134.7(10)
C35 P2 C22 C23 -114.9(11)
Ir2 P2 C22 C23 2.5(9)
C29 P2 C22 C27 -40.4(11)
C35 P2 C22 C27 70.0(11)
Ir2 P2 C22 C27 -172.6(8)
C27 C22 C23 C24 0.0
P2 C22 C23 C24 -175.2(9)
C27 C22 C23 N2 175.8(15)
P2 C22 C23 N2 0.7(16)
C41 N2 C23 C22 -123(2)
C42 N2 C23 C22 110.6(18)
Ir2 N2 C23 C22 -3.1(16)
C41 N2 C23 C24 52(2)
C42 N2 C23 C24 -73.4(17)
Ir2 N2 C23 C24 172.8(8)
C22 C23 C24 C25 0.0
N2 C23 C24 C25 -176.1(14)
C23 C24 C25 C26 0.0
C24 C25 C26 C27 0.0
C24 C25 C26 C28 -176.6(19)
C25 C26 C27 C22 0.0
C28 C26 C27 C22 176(2)
C23 C22 C27 C26 0.0
P2 C22 C27 C26 175.0(10)
C22 P2 C29 C34 -69.3(14)
C35 P2 C29 C34 -178.0(14)
Ir2 P2 C29 C34 51.5(15)
C22 P2 C29 C30 171.4(12)
C35 P2 C29 C30 62.8(15)
Ir2 P2 C29 C30 -67.8(14)
C34 C29 C30 C31 60(2)
P2 C29 C30 C31 -179.1(14)
C29 C30 C31 C32 -59(2)
C30 C31 C32 C33 56(2)
C31 C32 C33 C34 -56(2)
C32 C33 C34 C29 59(2)
C30 C29 C34 C33 -61(2)
P2 C29 C34 C33 -179.3(14)
C22 P2 C35 C40 50.4(18)
C29 P2 C35 C40 158.6(16)
Ir2 P2 C35 C40 -63.7(17)
C22 P2 C35 C36 -76.8(18)
C29 P2 C35 C36 31.4(19)
Ir2 P2 C35 C36 169.0(15)
C40 C35 C36 C37 63(2)
P2 C35 C36 C37 -169.5(15)
C35 C36 C37 C38 -59(2)
C36 C37 C38 C39 61(3)
C37 C38 C39 C40 -61(3)
C36 C35 C40 C39 -62(2)
P2 C35 C40 C39 166.4(15)
C38 C39 C40 C35 61(3)
Ir2 Si1 C43 C44 -110.4(12)
Ir1 Si1 C43 C44 125.6(10)
Cl2 Si1 C43 C44 6.1(12)
Ir2 Si1 C43 C48 58.2(11)
Ir1 Si1 C43 C48 -65.9(10)
Cl2 Si1 C43 C48 174.6(6)
C48 C43 C44 C45 0.0
Si1 C43 C44 C45 167.3(14)
C48 C43 C44 C49 177.0(19)
Si1 C43 C44 C49 -16(2)
C43 C44 C45 C46 0.0
C49 C44 C45 C46 -177.5(16)
C44 C45 C46 C47 0.0
C44 C45 C46 C50 -177(2)
C45 C46 C47 C48 0.0
C50 C46 C47 C48 177(2)
C46 C47 C48 C43 0.0
C46 C47 C48 C51 180.0(13)
C44 C43 C48 C47 0.0
Si1 C43 C48 C47 -170.3(11)
C44 C43 C48 C51 -180.0(15)
Si1 C43 C48 C51 9.8(12)
